data_4062411
loop_
_publ_author_name
'Niibayashi, Shota'
'Mitsui, Kaoru'
'Matsubara, Kouki'
'Nagashima, Hideo'

_publ_section_title
;
 Novel Titanium-Cobalt Complexes Formed by Reductive Cleavage of a Co-Co Bond
 in Co~2~(CO)~8~ by Titanocene tert-Butoxides: Synthesis, Characterization,
 and Mechanistic Aspects for Metal-Metal Bond Recombination
;
_journal_issue 24
_journal_name_full Organometallics
_journal_page_first 4885
_journal_page_last 4892
_journal_paper_doi 10.1021/om0340701
_journal_volume 22
_journal_year 2003
_chemical_formula_moiety 'C18 H27 O2 Ti, C4 Co O4'
_chemical_formula_sum 'C22 H27 Co O6 Ti'
_chemical_formula_weight 494.24
_space_group_IT_number 1
_space_group_name_Hall 'P 1'
_space_group_name_H-M_alt 'P 1'
_symmetry_cell_setting triclinic
_symmetry_Int_Tables_number 1
_symmetry_space_group_name_Hall 'P 1'
_symmetry_space_group_name_H-M 'P 1'
_cell_angle_alpha 58.36(2)
_cell_angle_beta 72.66(2)
_cell_angle_gamma 64.84(2)
_cell_formula_units_Z 1
_cell_length_a 7.628(2)
_cell_length_b 9.686(3)
_cell_length_c 10.081(3)
_cell_measurement_temperature 123.1
_cell_volume 571.2(3)
_exptl_crystal_density_diffrn 1.437
_cod_database_code 4062411

loop_
_symmetry_equiv_pos_as_xyz
x,y,z

loop_
_atom_site_label
_atom_site_type_symbol
_atom_site_fract_x
_atom_site_fract_y
_atom_site_fract_z
_atom_site_U_iso_or_equiv
_atom_site_adp_type
_atom_site_occupancy
_atom_site_symmetry_multiplicity
_atom_site_calc_flag
_atom_site_refinement_flags
_atom_site_disorder_assembly
_atom_site_disorder_group
Co(1) Co 0.0022(1) 1.5412(1) -0.4623(1) 0.0245(2) Uani 1.00 1 d . . .
Ti(2) Ti 0.5949(1) 1.2330(1) 0.1076(1) 0.0160(2) Uani 1.00 1 d . . .
O(1) O 0.6704(5) 1.0756(4) 0.0382(4) 0.0198(7) Uani 1.00 1 d . . .
O(2) O 0.4609(5) 1.0796(4) 0.3239(4) 0.0241(8) Uani 1.00 1 d . . .
O(3) O 0.2066(6) 1.1925(5) -0.2378(5) 0.039(1) Uani 1.00 1 d . . .
O(4) O -0.2633(8) 1.5059(6) -0.5938(7) 0.058(2) Uani 1.00 1 d . . .
O(5) O 0.2813(9) 1.6925(7) -0.7079(6) 0.057(2) Uani 1.00 1 d . . .
O(6) O -0.2140(9) 1.7661(6) -0.3168(6) 0.056(1) Uani 1.00 1 d . . .
C(1) C 0.4598(8) 1.4483(6) -0.1348(6) 0.032(1) Uani 1.00 1 d . . .
C(2) C 0.4613(8) 1.5337(6) -0.0576(7) 0.035(1) Uani 1.00 1 d . . .
C(3) C 0.3352(8) 1.4924(6) 0.0781(7) 0.035(1) Uani 1.00 1 d . . .
C(4) C 0.2504(7) 1.3846(7) 0.0844(7) 0.034(1) Uani 1.00 1 d . . .
C(5) C 0.3267(7) 1.3591(6) -0.0458(6) 0.029(1) Uani 1.00 1 d . . .
C(6) C 0.8658(7) 1.3240(6) 0.0397(6) 0.029(1) Uani 1.00 1 d . . .
C(7) C 0.7537(8) 1.3700(7) 0.1579(8) 0.036(1) Uani 1.00 1 d . . .
C(8) C 0.7511(8) 1.2203(8) 0.2963(6) 0.038(1) Uani 1.00 1 d . . .
C(9) C 0.8646(7) 1.0773(6) 0.2658(6) 0.031(1) Uani 1.00 1 d . . .
C(10) C 0.9421(7) 1.1426(7) 0.1081(6) 0.029(1) Uani 1.00 1 d . . .
C(11) C 0.7274(7) 0.9844(6) -0.0521(5) 0.022(1) Uani 1.00 1 d . . .
C(12) C 0.9318(7) 0.8556(7) -0.0155(7) 0.034(1) Uani 1.00 1 d . . .
C(13) C 0.5838(8) 0.8899(6) -0.0022(6) 0.029(1) Uani 1.00 1 d . . .
C(14) C 0.7241(7) 1.1122(6) -0.2256(5) 0.026(1) Uani 1.00 1 d . . .
C(15) C 0.3649(8) 1.1162(7) 0.4571(6) 0.036(1) Uani 1.00 1 d . . .
C(16) C 0.214(1) 1.0268(9) 0.5319(7) 0.046(2) Uani 1.00 1 d . . .
C(17) C 0.314(1) 0.8693(8) 0.5052(6) 0.039(1) Uani 1.00 1 d . . .
C(18) C 0.4142(8) 0.9391(6) 0.3408(6) 0.030(1) Uani 1.00 1 d . . .
C(19) C 0.1255(7) 1.3328(6) -0.3272(6) 0.028(1) Uani 1.00 1 d . . .
C(20) C -0.1582(9) 1.5208(6) -0.5443(7) 0.036(1) Uani 1.00 1 d . . .
C(21) C 0.1726(9) 1.6316(7) -0.6117(7) 0.035(1) Uani 1.00 1 d . . .
C(22) C -0.129(1) 1.6762(7) -0.3733(7) 0.035(1) Uani 1.00 1 d . . .
H(1) H 0.5218(8) 1.4636(6) -0.2362(6) 0.033(2) Uiso 1.00 1 c . . .
H(2) H 0.5242(8) 1.6160(6) -0.0967(7) 0.039(2) Uiso 1.00 1 c . . .
H(3) H 0.2966(8) 1.5404(6) 0.1480(7) 0.042(2) Uiso 1.00 1 c . . .
H(4) H 0.1502(7) 1.3449(7) 0.1592(7) 0.038(2) Uiso 1.00 1 c . . .
H(5) H 0.2869(7) 1.2997(6) -0.0760(6) 0.036(2) Uiso 1.00 1 c . . .
H(6) H 0.9041(7) 1.3998(6) -0.0631(6) 0.036(2) Uiso 1.00 1 c . . .
H(7) H 0.6999(8) 1.4835(7) 0.1465(8) 0.049(2) Uiso 1.00 1 c . . .
H(8) H 0.6926(8) 1.2135(8) 0.3961(6) 0.050(2) Uiso 1.00 1 c . . .
H(9) H 0.8992(7) 0.9595(6) 0.3409(6) 0.034(2) Uiso 1.00 1 c . . .
H(10) H 1.0378(7) 1.0776(7) 0.0583(6) 0.037(2) Uiso 1.00 1 c . . .
H(11) H 0.9309(7) 0.7764(7) 0.0929(7) 0.040(2) Uiso 1.00 1 c . . .
H(12) H 0.9734(7) 0.7953(7) -0.0752(7) 0.040(2) Uiso 1.00 1 c . . .
H(13) H 1.0184(7) 0.9153(7) -0.0416(7) 0.040(2) Uiso 1.00 1 c . . .
H(14) H 0.5875(8) 0.8116(6) 0.1063(6) 0.037(2) Uiso 1.00 1 c . . .
H(15) H 0.6199(8) 0.8285(6) -0.0603(6) 0.037(2) Uiso 1.00 1 c . . .
H(16) H 0.4559(8) 0.9699(6) -0.0214(6) 0.037(2) Uiso 1.00 1 c . . .
H(17) H 0.7638(7) 1.0524(6) -0.2856(5) 0.031(2) Uiso 1.00 1 c . . .
H(18) H 0.5958(7) 1.1910(6) -0.2454(5) 0.032(2) Uiso 1.00 1 c . . .
H(19) H 0.8104(7) 1.1730(6) -0.2538(5) 0.032(2) Uiso 1.00 1 c . . .
H(20) H 0.3079(8) 1.2368(7) 0.4213(6) 0.047(2) Uiso 1.00 1 c . . .
H(21) H 0.4537(8) 1.0693(7) 0.5308(6) 0.047(2) Uiso 1.00 1 c . . .
H(22) H 0.100(1) 1.0976(9) 0.4783(7) 0.060(3) Uiso 1.00 1 c . . .
H(23) H 0.181(1) 0.9987(9) 0.6397(7) 0.060(3) Uiso 1.00 1 c . . .
H(24) H 0.224(1) 0.8197(8) 0.5145(6) 0.053(2) Uiso 1.00 1 c . . .
H(25) H 0.408(1) 0.7862(8) 0.5779(6) 0.053(2) Uiso 1.00 1 c . . .
H(26) H 0.3267(8) 0.9822(6) 0.2673(6) 0.039(2) Uiso 1.00 1 c . . .
H(27) H 0.5281(8) 0.8535(6) 0.3264(6) 0.039(2) Uiso 1.00 1 c . . .

loop_
_atom_site_aniso_label
_atom_site_aniso_U_11
_atom_site_aniso_U_22
_atom_site_aniso_U_33
_atom_site_aniso_U_12
_atom_site_aniso_U_13
_atom_site_aniso_U_23
Co(1) 0.0348(4) 0.0217(3) 0.0194(3) -0.0126(2) 0.0013(2) -0.0106(2)
Ti(2) 0.0151(3) 0.0148(3) 0.0174(4) -0.0040(2) -0.0029(3) -0.0070(3)
O(1) 0.021(1) 0.019(1) 0.021(1) -0.006(1) 0.001(1) -0.012(1)
O(2) 0.031(2) 0.026(2) 0.020(2) -0.014(1) 0.004(1) -0.013(1)
O(3) 0.043(2) 0.034(2) 0.037(2) -0.004(2) -0.012(2) -0.017(2)
O(4) 0.070(4) 0.051(3) 0.064(3) -0.018(2) -0.030(3) -0.024(2)
O(5) 0.076(3) 0.070(3) 0.051(3) -0.052(3) 0.025(3) -0.037(3)
O(6) 0.086(4) 0.042(2) 0.038(2) -0.022(2) 0.014(2) -0.028(2)
C(1) 0.035(3) 0.022(2) 0.025(2) 0.001(2) -0.012(2) -0.005(2)
C(2) 0.036(3) 0.013(2) 0.047(3) -0.000(2) -0.019(2) -0.006(2)
C(3) 0.033(3) 0.025(2) 0.047(3) 0.010(2) -0.016(2) -0.024(2)
C(4) 0.019(2) 0.034(2) 0.043(3) 0.001(2) -0.009(2) -0.018(2)
C(5) 0.026(2) 0.026(2) 0.039(3) 0.002(2) -0.018(2) -0.017(2)
C(6) 0.030(2) 0.032(2) 0.028(2) -0.020(2) -0.003(2) -0.008(2)
C(7) 0.033(3) 0.033(2) 0.057(3) -0.009(2) -0.018(2) -0.024(2)
C(8) 0.033(3) 0.064(3) 0.028(3) -0.022(3) -0.004(2) -0.024(3)
C(9) 0.026(2) 0.030(2) 0.030(2) -0.012(2) -0.013(2) -0.001(2)
C(10) 0.018(2) 0.038(2) 0.037(3) -0.011(2) -0.003(2) -0.019(2)
C(11) 0.024(2) 0.022(2) 0.023(2) -0.005(2) -0.001(2) -0.014(2)
C(12) 0.026(2) 0.031(2) 0.042(3) 0.002(2) -0.006(2) -0.021(2)
C(13) 0.037(3) 0.028(2) 0.027(2) -0.017(2) 0.000(2) -0.013(2)
C(14) 0.031(2) 0.026(2) 0.021(2) -0.010(2) 0.002(2) -0.013(2)
C(15) 0.044(3) 0.045(3) 0.028(3) -0.021(2) 0.010(2) -0.025(2)
C(16) 0.047(3) 0.065(4) 0.038(3) -0.036(3) 0.023(3) -0.034(3)
C(17) 0.059(4) 0.050(3) 0.024(2) -0.040(3) 0.011(2) -0.018(2)
C(18) 0.040(3) 0.031(2) 0.027(2) -0.022(2) 0.007(2) -0.017(2)
C(19) 0.031(2) 0.029(2) 0.028(2) -0.009(2) -0.005(2) -0.014(2)
C(20) 0.051(3) 0.025(2) 0.032(3) -0.014(2) -0.011(2) -0.008(2)
C(21) 0.052(3) 0.037(3) 0.033(3) -0.026(2) 0.011(2) -0.025(2)
C(22) 0.051(3) 0.027(2) 0.029(3) -0.015(2) 0.005(2) -0.015(2)

loop_
_geom_bond_atom_site_label_1
_geom_bond_atom_site_label_2
_geom_bond_distance
_geom_bond_publ_flag
_geom_bond_site_symmetry_1
_geom_bond_site_symmetry_2
Co(1) C(19) 1.755(4) yes . .
Co(1) C(20) 1.789(9) yes . .
Co(1) C(21) 1.773(6) yes . .
Co(1) C(22) 1.760(7) yes . .
Ti(2) O(1) 1.809(5) yes . .
Ti(2) O(2) 2.138(3) yes . .
Ti(2) C(1) 2.390(5) yes . .
Ti(2) C(2) 2.387(4) yes . .
Ti(2) C(3) 2.380(5) yes . .
Ti(2) C(4) 2.417(5) yes . .
Ti(2) C(5) 2.418(6) yes . .
Ti(2) C(6) 2.364(6) yes . .
Ti(2) C(7) 2.434(9) yes . .
Ti(2) C(8) 2.457(9) yes . .
Ti(2) C(9) 2.418(6) yes . .
Ti(2) C(10) 2.411(5) yes . .
O(1) C(11) 1.442(8) yes . .
O(2) C(15) 1.469(8) yes . .
O(2) C(18) 1.462(9) yes . .
O(3) C(19) 1.172(5) yes . .
O(4) C(20) 1.15(1) yes . .
O(5) C(21) 1.145(8) yes . .
O(6) C(22) 1.150(9) yes . .
C(1) C(2) 1.41(1) yes . .
C(1) C(5) 1.405(8) yes . .
C(2) C(3) 1.388(8) yes . .
C(3) C(4) 1.41(1) yes . .
C(4) C(5) 1.37(1) yes . .
C(6) C(7) 1.406(9) yes . .
C(6) C(10) 1.414(7) yes . .
C(7) C(8) 1.391(7) yes . .
C(8) C(9) 1.42(1) yes . .
C(9) C(10) 1.407(7) yes . .
C(11) C(12) 1.526(6) yes . .
C(11) C(13) 1.527(9) yes . .
C(11) C(14) 1.523(6) yes . .
C(15) C(16) 1.51(1) yes . .
C(16) C(17) 1.52(1) yes . .
C(17) C(18) 1.516(7) yes . .
